data_7056237
loop_
_publ_author_name
'Bhattacharjee, Aradhita'
'Halder, Shibashis'
'Ghosh, Koushik'
'Rizzoli, Corrado'
'Roy, Partha'

_publ_section_title
;
 Mono-, tri- and polynuclear copper(II) complexes of Schiff-base ligands:
 Synthesis, characterization and catalytic activity towards alcohol
 oxidation
;
_journal_name_full 'New J. Chem.'
_journal_paper_doi 10.1039/C7NJ00846E
_journal_year 2017
_chemical_formula_moiety 'C26 H32 Br2 Cl4 Cu3 N4 O4'
_chemical_formula_sum 'C26 H32 Br2 Cl4 Cu3 N4 O4'
_chemical_formula_weight 956.79
_space_group_crystal_system orthorhombic
_space_group_IT_number 61
_space_group_name_Hall '-P 2ac 2ab'
_space_group_name_H-M_alt 'P b c a'
_symmetry_space_group_name_Hall '-P 2ac 2ab'
_symmetry_space_group_name_H-M 'P b c a'
_atom_sites_solution_hydrogens geom
_audit_creation_method SHELXL-2014/7
_audit_update_record
;
2017-03-02 deposited with the CCDC.
2017-05-21 downloaded from the CCDC.
;
_cell_angle_alpha 90
_cell_angle_beta 90
_cell_angle_gamma 90
_cell_formula_units_Z 4
_cell_length_a 9.1230(9)
_cell_length_b 16.1575(15)
_cell_length_c 21.934(2)
_cell_measurement_reflns_used 144
_cell_measurement_temperature 294(2)
_cell_measurement_theta_max 20.42
_cell_measurement_theta_min 9.30
_cell_volume 3233.2(5)
_computing_cell_refinement 'SAINT (Bruker, 2008)'
_computing_data_collection 'APEX2 (Bruker, 2008)'
_computing_data_reduction 'SAINT (Bruker, 2008)'
_computing_molecular_graphics 'ORTEP-3 for Windows (Farrugia, 2012)'
_computing_publication_material 'SHELXL-2014/7 (Sheldrick, 2015b)'
_computing_structure_refinement 'SHELXL-2014/7 (Sheldrick, 2015b)'
_computing_structure_solution 'SHELXT (Sheldrick, 2015a)'
_diffrn_ambient_temperature 294(2)
_diffrn_measured_fraction_theta_full 1.000
_diffrn_measured_fraction_theta_max 1.000
_diffrn_measurement_device_type 'Bruker APEX-II CCD'
_diffrn_measurement_method '\w scans'
_diffrn_radiation_type MoK\a
_diffrn_radiation_wavelength 0.71073
_diffrn_reflns_av_R_equivalents 0.0445
_diffrn_reflns_av_unetI/netI 0.0208
_diffrn_reflns_Laue_measured_fraction_full 1.000
_diffrn_reflns_Laue_measured_fraction_max 1.000
_diffrn_reflns_limit_h_max 10
_diffrn_reflns_limit_h_min -10
_diffrn_reflns_limit_k_max 19
_diffrn_reflns_limit_k_min -19
_diffrn_reflns_limit_l_max 26
_diffrn_reflns_limit_l_min -26
_diffrn_reflns_number 30022
_diffrn_reflns_point_group_measured_fraction_full 1.000
_diffrn_reflns_point_group_measured_fraction_max 1.000
_diffrn_reflns_theta_full 25.242
_diffrn_reflns_theta_max 25.248
_diffrn_reflns_theta_min 1.857
_exptl_absorpt_coefficient_mu 4.798
_exptl_absorpt_correction_T_max 0.745
_exptl_absorpt_correction_T_min 0.421
_exptl_absorpt_correction_type multi-scan
_exptl_absorpt_process_details '(SADABS; Bruker, 2008)'
_exptl_crystal_colour black
_exptl_crystal_density_diffrn 1.966
_exptl_crystal_description plate
_exptl_crystal_F_000 1892
_exptl_crystal_size_max 0.320
_exptl_crystal_size_mid 0.230
_exptl_crystal_size_min 0.110
_refine_diff_density_max 0.764
_refine_diff_density_min -0.382
_refine_diff_density_rms 0.069
_refine_ls_extinction_method none
_refine_ls_goodness_of_fit_ref 1.040
_refine_ls_hydrogen_treatment constr
_refine_ls_matrix_type full
_refine_ls_number_parameters 196
_refine_ls_number_reflns 2926
_refine_ls_number_restraints 0
_refine_ls_restrained_S_all 1.040
_refine_ls_R_factor_all 0.0347
_refine_ls_R_factor_gt 0.0265
_refine_ls_shift/su_max 0.000
_refine_ls_shift/su_mean 0.000
_refine_ls_structure_factor_coef Fsqd
_refine_ls_weighting_details 'w=1/[\s^2^(Fo^2^)+(0.0361P)^2^+2.9005P] where P=(Fo^2^+2Fc^2^)/3'
_refine_ls_weighting_scheme calc
_refine_ls_wR_factor_gt 0.0658
_refine_ls_wR_factor_ref 0.0706
_reflns_Friedel_coverage 0.000
_reflns_number_gt 2501
_reflns_number_total 2926
_reflns_threshold_expression 'I > 2\s(I)'
_cod_data_source_file c7nj00846e2.cif
_cod_data_source_block KG144
_cod_database_code 7056237
_shelx_shelxl_version_number 2014/7
_shelx_space_group_comment
;
The symmetry employed for this shelxl refinement is uniquely defined
by the following loop, which should always be used as a source of
symmetry information in preference to the above space-group names.
They are only intended as comments.
;
_shelx_estimated_absorpt_t_min 0.309
_shelx_estimated_absorpt_t_max 0.620

loop_
_space_group_symop_operation_xyz
'x, y, z'
'-x+1/2, -y, z+1/2'
'-x, y+1/2, -z+1/2'
'x+1/2, -y+1/2, -z'
'-x, -y, -z'
'x-1/2, y, -z-1/2'
'x, -y-1/2, z-1/2'
'-x-1/2, y-1/2, z'

loop_
_atom_site_label
_atom_site_type_symbol
_atom_site_fract_x
_atom_site_fract_y
_atom_site_fract_z
_atom_site_U_iso_or_equiv
_atom_site_adp_type
_atom_site_occupancy
_atom_site_site_symmetry_order
_atom_site_calc_flag
_atom_site_refinement_flags_posn
_atom_site_refinement_flags_adp
_atom_site_refinement_flags_occupancy
Cu1 Cu 0.0000 0.5000 0.5000 0.03183(14) Uani 1 2 d S . P
Cu2 Cu 0.29158(4) 0.43075(2) 0.52816(2) 0.03186(11) Uani 1 1 d . . .
Br1 Br 0.17842(5) 0.28826(3) 0.20879(2) 0.06933(16) Uani 1 1 d . . .
Cl1 Cl 0.26613(9) 0.56738(5) 0.55009(3) 0.03949(19) Uani 1 1 d . . .
Cl2 Cl 0.02237(9) 0.39312(5) 0.57089(4) 0.03942(19) Uani 1 1 d . . .
O1 O 0.1604(2) 0.44499(12) 0.45699(9) 0.0353(5) Uani 1 1 d . . .
O2 O 0.5703(3) 0.45029(17) 0.71305(10) 0.0557(7) Uani 1 1 d . . .
N1 N 0.3771(3) 0.33284(15) 0.49093(11) 0.0326(6) Uani 1 1 d . . .
N2 N 0.4128(3) 0.39969(15) 0.60336(11) 0.0325(6) Uani 1 1 d . . .
C1 C 0.1591(3) 0.40460(17) 0.40393(13) 0.0292(6) Uani 1 1 d . . .
C2 C 0.0553(3) 0.42443(19) 0.35938(14) 0.0351(7) Uani 1 1 d . . .
H2 H -0.0188 0.4619 0.3686 0.042 Uiso 1 1 calc R U .
C3 C 0.0605(3) 0.38951(19) 0.30208(14) 0.0364(7) Uani 1 1 d . . .
H3 H -0.0080 0.4041 0.2726 0.044 Uiso 1 1 calc R U .
C4 C 0.1686(3) 0.3327(2) 0.28909(13) 0.0370(7) Uani 1 1 d . . .
C5 C 0.2676(3) 0.3079(2) 0.33215(14) 0.0380(7) Uani 1 1 d . . .
H5 H 0.3373 0.2679 0.3227 0.046 Uiso 1 1 calc R U .
C6 C 0.2638(3) 0.34303(18) 0.39105(13) 0.0305(6) Uani 1 1 d . . .
C7 C 0.3634(3) 0.30888(19) 0.43563(14) 0.0359(7) Uani 1 1 d . . .
H7 H 0.4230 0.2655 0.4230 0.043 Uiso 1 1 calc R U .
C8 C 0.4757(4) 0.2876(2) 0.53234(14) 0.0432(8) Uani 1 1 d . . .
H8A H 0.5765 0.3047 0.5260 0.052 Uiso 1 1 calc R U .
H8B H 0.4688 0.2285 0.5252 0.052 Uiso 1 1 calc R U .
C9 C 0.4272(4) 0.30819(19) 0.59634(14) 0.0400(7) Uani 1 1 d . . .
H9A H 0.3337 0.2819 0.6047 0.048 Uiso 1 1 calc R U .
H9B H 0.4984 0.2872 0.6253 0.048 Uiso 1 1 calc R U .
C10 C 0.5569(3) 0.4431(2) 0.60272(14) 0.0388(7) Uani 1 1 d . . .
H10A H 0.5403 0.5022 0.5992 0.047 Uiso 1 1 calc R U .
H10B H 0.6120 0.4255 0.5672 0.047 Uiso 1 1 calc R U .
C11 C 0.6464(4) 0.4263(2) 0.65945(16) 0.0493(9) Uani 1 1 d . . .
H11A H 0.6691 0.3677 0.6616 0.059 Uiso 1 1 calc R U .
H11B H 0.7382 0.4564 0.6570 0.059 Uiso 1 1 calc R U .
C12 C 0.4356(4) 0.4066(3) 0.71709(14) 0.0513(9) Uani 1 1 d . . .
H12A H 0.3838 0.4237 0.7536 0.062 Uiso 1 1 calc R U .
H12B H 0.4553 0.3478 0.7204 0.062 Uiso 1 1 calc R U .
C13 C 0.3398(4) 0.4224(2) 0.66189(14) 0.0418(8) Uani 1 1 d . . .
H13A H 0.2499 0.3908 0.6659 0.050 Uiso 1 1 calc R U .
H13B H 0.3137 0.4806 0.6607 0.050 Uiso 1 1 calc R U .

loop_
_atom_site_aniso_label
_atom_site_aniso_U_11
_atom_site_aniso_U_22
_atom_site_aniso_U_33
_atom_site_aniso_U_23
_atom_site_aniso_U_13
_atom_site_aniso_U_12
Cu1 0.0361(3) 0.0283(3) 0.0311(3) -0.0049(2) 0.0033(2) 0.0078(2)
Cu2 0.0361(2) 0.0318(2) 0.0277(2) -0.00323(15) -0.00044(14) 0.00499(16)
Br1 0.0632(3) 0.1077(4) 0.0372(2) -0.0338(2) -0.00334(17) 0.0218(2)
Cl1 0.0494(5) 0.0322(4) 0.0369(4) -0.0048(3) 0.0026(3) -0.0015(3)
Cl2 0.0443(4) 0.0295(4) 0.0445(4) 0.0016(3) 0.0023(3) -0.0015(3)
O1 0.0388(12) 0.0381(12) 0.0290(10) -0.0099(9) -0.0007(9) 0.0116(9)
O2 0.0576(16) 0.0724(18) 0.0370(13) -0.0046(12) -0.0067(12) -0.0151(13)
N1 0.0365(13) 0.0305(13) 0.0308(13) -0.0006(10) -0.0009(11) 0.0069(11)
N2 0.0345(13) 0.0369(14) 0.0261(12) 0.0020(10) 0.0028(10) -0.0033(11)
C1 0.0342(15) 0.0260(14) 0.0273(14) -0.0017(12) 0.0058(12) -0.0038(12)
C2 0.0358(16) 0.0328(16) 0.0368(16) -0.0056(13) 0.0009(13) 0.0072(13)
C3 0.0373(16) 0.0419(18) 0.0299(15) -0.0038(13) -0.0027(13) -0.0003(14)
C4 0.0413(17) 0.0450(18) 0.0246(15) -0.0096(13) 0.0047(13) -0.0017(15)
C5 0.0386(17) 0.0406(18) 0.0349(17) -0.0103(14) 0.0059(14) 0.0057(15)
C6 0.0328(15) 0.0293(15) 0.0295(14) -0.0026(12) 0.0027(12) 0.0003(12)
C7 0.0401(17) 0.0309(16) 0.0367(17) -0.0032(13) 0.0026(14) 0.0086(14)
C8 0.053(2) 0.0397(18) 0.0371(18) -0.0014(14) -0.0086(15) 0.0146(16)
C9 0.0485(19) 0.0352(17) 0.0362(17) 0.0061(14) -0.0033(15) -0.0006(15)
C10 0.0373(17) 0.0433(18) 0.0359(17) 0.0044(14) 0.0039(14) -0.0055(14)
C11 0.0386(18) 0.063(2) 0.046(2) 0.0077(17) -0.0043(16) -0.0116(17)
C12 0.059(2) 0.068(2) 0.0263(16) 0.0010(16) 0.0062(16) -0.0069(19)
C13 0.0417(18) 0.052(2) 0.0318(16) -0.0013(14) 0.0074(14) -0.0023(16)

loop_
_atom_type_symbol
_atom_type_description
_atom_type_scat_dispersion_real
_atom_type_scat_dispersion_imag
_atom_type_scat_source
C C 0.0033 0.0016 'International Tables Vol C Tables 4.2.6.8 and 6.1.1.4'
H H 0.0000 0.0000 'International Tables Vol C Tables 4.2.6.8 and 6.1.1.4'
Br Br -0.2901 2.4595 'International Tables Vol C Tables 4.2.6.8 and 6.1.1.4'
Cl Cl 0.1484 0.1585 'International Tables Vol C Tables 4.2.6.8 and 6.1.1.4'
Cu Cu 0.3201 1.2651 'International Tables Vol C Tables 4.2.6.8 and 6.1.1.4'
N N 0.0061 0.0033 'International Tables Vol C Tables 4.2.6.8 and 6.1.1.4'
O O 0.0106 0.0060 'International Tables Vol C Tables 4.2.6.8 and 6.1.1.4'

loop_
_geom_angle_atom_site_label_1
_geom_angle_atom_site_label_2
_geom_angle_atom_site_label_3
_geom_angle
_geom_angle_site_symmetry_1
_geom_angle_site_symmetry_3
O1 Cu1 O1 180.0 5_566 .
O1 Cu1 Cl2 94.61(6) 5_566 .
O1 Cu1 Cl2 85.39(6) . .
O1 Cu1 Cl2 85.39(6) 5_566 5_566
O1 Cu1 Cl2 94.61(6) . 5_566
Cl2 Cu1 Cl2 180.0 . 5_566
O1 Cu1 Cu2 138.26(6) 5_566 .
O1 Cu1 Cu2 41.75(6) . .
Cl2 Cu1 Cu2 60.06(2) . .
Cl2 Cu1 Cu2 119.94(2) 5_566 .
O1 Cu1 Cu2 41.74(6) 5_566 5_566
O1 Cu1 Cu2 138.26(6) . 5_566
Cl2 Cu1 Cu2 119.94(2) . 5_566
Cl2 Cu1 Cu2 60.06(2) 5_566 5_566
Cu2 Cu1 Cu2 179.999(13) . 5_566
N1 Cu2 O1 90.35(9) . .
N1 Cu2 N2 85.53(10) . .
O1 Cu2 N2 171.69(9) . .
N1 Cu2 Cl1 157.08(8) . .
O1 Cu2 Cl1 89.55(6) . .
N2 Cu2 Cl1 97.05(7) . .
N1 Cu2 Cl2 109.15(8) . .
O1 Cu2 Cl2 75.51(7) . .
N2 Cu2 Cl2 99.01(7) . .
Cl1 Cu2 Cl2 93.00(3) . .
N1 Cu2 Cu1 125.63(7) . .
O1 Cu2 Cu1 41.08(6) . .
N2 Cu2 Cu1 138.42(7) . .
Cl1 Cu2 Cu1 65.40(2) . .
Cl2 Cu2 Cu1 48.522(18) . .
Cu1 Cl2 Cu2 71.41(2) . .
C1 O1 Cu1 129.55(19) . .
C1 O1 Cu2 129.49(18) . .
Cu1 O1 Cu2 97.17(8) . .
C11 O2 C12 109.8(3) . .
C7 N1 C8 119.6(3) . .
C7 N1 Cu2 127.2(2) . .
C8 N1 Cu2 112.97(19) . .
C10 N2 C13 106.6(2) . .
C10 N2 C9 112.8(2) . .
C13 N2 C9 111.8(2) . .
C10 N2 Cu2 110.69(18) . .
C13 N2 Cu2 113.04(18) . .
C9 N2 Cu2 101.95(18) . .
O1 C1 C2 120.2(3) . .
O1 C1 C6 121.0(3) . .
C2 C1 C6 118.8(3) . .
C3 C2 C1 121.3(3) . .
C3 C2 H2 119.3 . .
C1 C2 H2 119.3 . .
C4 C3 C2 119.1(3) . .
C4 C3 H3 120.5 . .
C2 C3 H3 120.5 . .
C5 C4 C3 121.7(3) . .
C5 C4 Br1 119.8(2) . .
C3 C4 Br1 118.5(2) . .
C4 C5 C6 119.9(3) . .
C4 C5 H5 120.1 . .
C6 C5 H5 120.1 . .
C1 C6 C5 119.0(3) . .
C1 C6 C7 124.1(3) . .
C5 C6 C7 116.8(3) . .
N1 C7 C6 126.0(3) . .
N1 C7 H7 117.0 . .
C6 C7 H7 117.0 . .
N1 C8 C9 106.6(3) . .
N1 C8 H8A 110.4 . .
C9 C8 H8A 110.4 . .
N1 C8 H8B 110.4 . .
C9 C8 H8B 110.4 . .
H8A C8 H8B 108.6 . .
N2 C9 C8 109.9(3) . .
N2 C9 H9A 109.7 . .
C8 C9 H9A 109.7 . .
N2 C9 H9B 109.7 . .
C8 C9 H9B 109.7 . .
H9A C9 H9B 108.2 . .
N2 C10 C11 112.6(3) . .
N2 C10 H10A 109.1 . .
C11 C10 H10A 109.1 . .
N2 C10 H10B 109.1 . .
C11 C10 H10B 109.1 . .
H10A C10 H10B 107.8 . .
O2 C11 C10 111.6(3) . .
O2 C11 H11A 109.3 . .
C10 C11 H11A 109.3 . .
O2 C11 H11B 109.3 . .
C10 C11 H11B 109.3 . .
H11A C11 H11B 108.0 . .
O2 C12 C13 111.4(3) . .
O2 C12 H12A 109.3 . .
C13 C12 H12A 109.3 . .
O2 C12 H12B 109.3 . .
C13 C12 H12B 109.3 . .
H12A C12 H12B 108.0 . .
N2 C13 C12 112.9(3) . .
N2 C13 H13A 109.0 . .
C12 C13 H13A 109.0 . .
N2 C13 H13B 109.0 . .
C12 C13 H13B 109.0 . .
H13A C13 H13B 107.8 . .

loop_
_geom_bond_atom_site_label_1
_geom_bond_atom_site_label_2
_geom_bond_distance
_geom_bond_site_symmetry_2
Cu1 O1 1.9546(19) 5_566
Cu1 O1 1.9547(19) .
Cu1 Cl2 2.3327(8) .
Cu1 Cl2 2.3328(8) 5_566
Cu1 Cu2 2.9512(4) .
Cu1 Cu2 2.9512(4) 5_566
Cu2 N1 1.944(2) .
Cu2 O1 1.980(2) .
Cu2 N2 2.048(2) .
Cu2 Cl1 2.2713(9) .
Cu2 Cl2 2.6982(9) .
Br1 C4 1.904(3) .
O1 C1 1.334(3) .
O2 C11 1.419(4) .
O2 C12 1.421(4) .
N1 C7 1.279(4) .
N1 C8 1.473(4) .
N2 C10 1.490(4) .
N2 C13 1.492(4) .
N2 C9 1.492(4) .
C1 C2 1.398(4) .
C1 C6 1.408(4) .
C2 C3 1.378(4) .
C2 H2 0.9300 .
C3 C4 1.377(4) .
C3 H3 0.9300 .
C4 C5 1.367(4) .
C5 C6 1.412(4) .
C5 H5 0.9300 .
C6 C7 1.445(4) .
C7 H7 0.9300 .
C8 C9 1.509(4) .
C8 H8A 0.9700 .
C8 H8B 0.9700 .
C9 H9A 0.9700 .
C9 H9B 0.9700 .
C10 C11 1.513(5) .
C10 H10A 0.9700 .
C10 H10B 0.9700 .
C11 H11A 0.9700 .
C11 H11B 0.9700 .
C12 C13 1.515(5) .
C12 H12A 0.9700 .
C12 H12B 0.9700 .
C13 H13A 0.9700 .
C13 H13B 0.9700 .
